data_4512071
loop_
_publ_author_name
'Yao, Jia'
'Chen, Jia-Mei'
'Xu, Yi-Bo'
'Lu, Tong-Bu'

_publ_section_title
;
 Enhancing the Solubility of 6-Mercaptopurine by Formation of Ionic
 Cocrystal with Zinc Trifluoromethanesulfonate:
 Single-Crystal-to-Single-Crystal Transformation
;
_journal_issue 10
_journal_name_full 'Crystal Growth &amp; Design'
_journal_page_first 5019
_journal_paper_doi 10.1021/cg5005819
_journal_volume 14
_journal_year 2014
_chemical_formula_sum 'C12 H10 F6 N8 O7 S4 Zn'
_chemical_formula_weight 685.89
_chemical_name_systematic
; 
 ? 
;
_space_group_IT_number 13
_symmetry_cell_setting monoclinic
_symmetry_space_group_name_Hall '-P 2yc'
_symmetry_space_group_name_H-M 'P 1 2/c 1'
_atom_sites_solution_hydrogens geom
_atom_sites_solution_primary direct
_atom_sites_solution_secondary difmap
_audit_creation_method SHELXL-97
_cell_angle_alpha 90.00
_cell_angle_beta 96.781(4)
_cell_angle_gamma 90.00
_cell_formula_units_Z 2
_cell_length_a 12.1058(5)
_cell_length_b 9.1233(7)
_cell_length_c 11.9600(5)
_cell_measurement_reflns_used 1543
_cell_measurement_temperature 300(2)
_cell_measurement_theta_max 60.9770
_cell_measurement_theta_min 3.6960
_cell_volume 1311.68(13)
_computing_structure_refinement 'SHELXL-97 (Sheldrick, 1997)'
_computing_structure_solution 'SHELXS-97 (Sheldrick, 1990)'
_diffrn_ambient_temperature 300(2)
_diffrn_detector_area_resol_mean 10.5058
_diffrn_measured_fraction_theta_full 0.963
_diffrn_measured_fraction_theta_max 0.963
_diffrn_measurement_device_type 'Xcalibur, Atlas, Gemini ultra'
_diffrn_measurement_method '\w scans'
_diffrn_radiation_monochromator mirror
_diffrn_radiation_source 'Enhance Ultra (Cu) X-ray Source'
_diffrn_radiation_type CuK\a
_diffrn_radiation_wavelength 1.54178
_diffrn_reflns_av_R_equivalents 0.0463
_diffrn_reflns_av_sigmaI/netI 0.0386
_diffrn_reflns_limit_h_max 13
_diffrn_reflns_limit_h_min -13
_diffrn_reflns_limit_k_max 10
_diffrn_reflns_limit_k_min -7
_diffrn_reflns_limit_l_max 10
_diffrn_reflns_limit_l_min -13
_diffrn_reflns_number 4607
_diffrn_reflns_theta_full 63.52
_diffrn_reflns_theta_max 63.52
_diffrn_reflns_theta_min 3.68
_exptl_absorpt_coefficient_mu 5.147
_exptl_absorpt_correction_T_max 0.7829
_exptl_absorpt_correction_T_min 0.4259
_exptl_absorpt_correction_type multi-scan
_exptl_crystal_colour yellow
_exptl_crystal_density_diffrn 1.737
_exptl_crystal_density_method 'not measured'
_exptl_crystal_description plate
_exptl_crystal_F_000 684
_exptl_crystal_size_max 0.20
_exptl_crystal_size_mid 0.10
_exptl_crystal_size_min 0.05
_refine_diff_density_max 1.609
_refine_diff_density_min -0.637
_refine_diff_density_rms 0.128
_refine_ls_extinction_method none
_refine_ls_goodness_of_fit_ref 1.042
_refine_ls_hydrogen_treatment mixed
_refine_ls_matrix_type full
_refine_ls_number_parameters 210
_refine_ls_number_reflns 2081
_refine_ls_number_restraints 1
_refine_ls_restrained_S_all 1.042
_refine_ls_R_factor_all 0.0928
_refine_ls_R_factor_gt 0.0779
_refine_ls_shift/su_max 0.000
_refine_ls_shift/su_mean 0.000
_refine_ls_structure_factor_coef Fsqd
_refine_ls_weighting_details 'calc w=1/[\s^2^(Fo^2^)+(0.1649P)^2^+0.8246P] where P=(Fo^2^+2Fc^2^)/3'
_refine_ls_weighting_scheme calc
_refine_ls_wR_factor_gt 0.2198
_refine_ls_wR_factor_ref 0.2439
_reflns_number_gt 1582
_reflns_number_total 2081
_reflns_threshold_expression >2sigma(I)
_cod_data_source_file cg5005819_si_004.cif
_cod_data_source_block 2
_cod_original_sg_symbol_H-M P2/c
_cod_database_code 4512071

loop_
_symmetry_equiv_pos_as_xyz
'x, y, z'
'-x, y, -z+1/2'
'-x, -y, -z'
'x, -y, z-1/2'

loop_
_atom_site_label
_atom_site_type_symbol
_atom_site_fract_x
_atom_site_fract_y
_atom_site_fract_z
_atom_site_U_iso_or_equiv
_atom_site_adp_type
_atom_site_occupancy
_atom_site_symmetry_multiplicity
_atom_site_calc_flag
_atom_site_refinement_flags
_atom_site_disorder_assembly
_atom_site_disorder_group
Zn1 Zn 0.5000 0.62509(16) 0.7500 0.0676(6) Uani 1 2 d S . .
S1 S 0.42769(12) 0.6662(3) 0.53998(12) 0.0777(7) Uani 1 1 d . . .
N1 N 0.2036(4) 0.6784(6) 0.4909(4) 0.0581(13) Uani 1 1 d . . .
H1 H 0.2131 0.6820 0.4208 0.070 Uiso 1 1 calc R . .
O4 O 0.5000 0.4072(9) 0.7500 0.082(2) Uani 1 2 d S . .
H4 H 0.4410 0.3772 0.7172 0.123 Uiso 1 1 calc R . .
N2 N 0.0684(4) 0.6800(6) 0.6189(4) 0.0584(13) Uani 1 1 d . . .
C2 C 0.0995(5) 0.6795(8) 0.5170(5) 0.0622(16) Uani 1 1 d . . .
H2 H 0.0431 0.6800 0.4571 0.075 Uiso 1 1 calc R . .
C1 C 0.2967(5) 0.6720(7) 0.5685(5) 0.0566(14) Uani 1 1 d . . .
N4 N 0.3359(4) 0.6649(6) 0.7759(3) 0.0563(13) Uani 1 1 d . . .
C3 C 0.1581(5) 0.6743(7) 0.6988(4) 0.0523(13) Uani 1 1 d . . .
N3 N 0.1619(4) 0.6719(6) 0.8130(4) 0.0581(13) Uani 1 1 d . . .
H3 H 0.1058 0.6732 0.8510 0.070 Uiso 1 1 calc R . .
C4 C 0.2664(5) 0.6709(7) 0.6780(4) 0.0520(14) Uani 1 1 d . . .
C5 C 0.2699(5) 0.6670(8) 0.8554(4) 0.0585(16) Uani 1 1 d . . .
H5 H 0.2948 0.6654 0.9320 0.070 Uiso 1 1 calc R . .
C6 C 0.1954(16) 0.915(2) 0.1648(11) 0.153(5) Uani 1 1 d . . .
F1 F 0.2286(15) 0.9827(10) 0.2492(11) 0.272(8) Uani 1 1 d . A .
F2 F 0.2133(14) 0.9816(11) 0.0793(12) 0.257(7) Uani 1 1 d . A .
F3 F 0.0830(13) 0.9458(12) 0.1550(14) 0.257(7) Uani 1 1 d . A .
S2 S 0.2180(5) 0.7284(4) 0.1557(4) 0.0633(11) Uani 0.700(12) 1 d P A 1
O1 O 0.3314(6) 0.7227(12) 0.1323(7) 0.101(3) Uani 0.700(12) 1 d P A 1
O2 O 0.2042(15) 0.6741(12) 0.2622(7) 0.113(5) Uani 0.700(12) 1 d P A 1
O3 O 0.1479(16) 0.677(3) 0.0632(16) 0.086(6) Uani 0.700(12) 1 d P A 1
S2' S 0.1758(8) 0.7206(8) 0.1860(7) 0.050(2) Uani 0.300(12) 1 d PU A 2
O1' O 0.2781(19) 0.693(3) 0.261(2) 0.098(9) Uani 0.300(12) 1 d P A 2
O2' O 0.0731(12) 0.709(3) 0.2310(12) 0.095(8) Uani 0.300(12) 1 d P A 2
O3' O 0.175(4) 0.656(6) 0.076(3) 0.089(14) Uani 0.300(12) 1 d PU A 2

loop_
_atom_site_aniso_label
_atom_site_aniso_U_11
_atom_site_aniso_U_22
_atom_site_aniso_U_33
_atom_site_aniso_U_23
_atom_site_aniso_U_13
_atom_site_aniso_U_12
Zn1 0.0343(7) 0.1221(12) 0.0463(7) 0.000 0.0045(4) 0.000
S1 0.0408(9) 0.1544(19) 0.0391(9) 0.0111(8) 0.0103(6) 0.0068(8)
N1 0.042(3) 0.103(4) 0.029(2) 0.007(2) 0.0028(18) 0.005(2)
O4 0.057(4) 0.129(6) 0.060(4) 0.000 0.008(3) 0.000
N2 0.039(2) 0.095(4) 0.040(2) 0.002(2) -0.0006(18) 0.003(2)
C2 0.049(3) 0.102(5) 0.035(3) 0.004(3) 0.002(2) 0.004(3)
C1 0.050(3) 0.082(4) 0.038(3) 0.006(3) 0.002(2) 0.006(3)
N4 0.037(2) 0.100(4) 0.031(2) 0.000(2) 0.0003(18) -0.002(2)
C3 0.045(3) 0.077(4) 0.035(3) 0.000(2) 0.004(2) 0.004(3)
N3 0.044(3) 0.100(4) 0.031(2) -0.005(2) 0.0117(18) 0.004(2)
C4 0.039(3) 0.084(4) 0.032(3) -0.001(2) 0.003(2) 0.002(2)
C5 0.045(3) 0.103(5) 0.027(2) 0.000(2) 0.002(2) 0.003(3)
C6 0.194(16) 0.164(14) 0.098(8) -0.007(9) 0.009(9) 0.015(12)
F1 0.48(3) 0.121(7) 0.194(10) -0.057(7) -0.050(12) -0.021(10)
F2 0.41(2) 0.140(7) 0.251(12) 0.035(8) 0.147(13) -0.019(9)
F3 0.237(12) 0.143(8) 0.41(2) 0.006(10) 0.104(13) 0.066(8)
S2 0.062(2) 0.0873(19) 0.0396(18) 0.0023(12) 0.0023(15) 0.0029(16)
O1 0.050(4) 0.160(9) 0.089(5) 0.015(5) -0.009(3) 0.003(4)
O2 0.208(15) 0.104(6) 0.025(4) 0.003(4) 0.011(7) -0.013(9)
O3 0.064(6) 0.155(16) 0.037(6) 0.003(6) -0.001(5) -0.009(7)
S2' 0.042(4) 0.082(4) 0.026(4) -0.001(3) 0.004(2) 0.004(3)
O1' 0.073(13) 0.14(2) 0.067(13) -0.023(12) -0.039(11) 0.016(13)
O2' 0.037(8) 0.20(2) 0.053(9) -0.014(10) 0.011(6) 0.021(9)
O3' 0.15(4) 0.090(15) 0.021(10) -0.016(10) -0.005(16) 0.02(2)

loop_
_atom_type_symbol
_atom_type_description
_atom_type_scat_dispersion_real
_atom_type_scat_dispersion_imag
_atom_type_scat_source
C C 0.0181 0.0091 'International Tables Vol C Tables 4.2.6.8 and 6.1.1.4'
H H 0.0000 0.0000 'International Tables Vol C Tables 4.2.6.8 and 6.1.1.4'
N N 0.0311 0.0180 'International Tables Vol C Tables 4.2.6.8 and 6.1.1.4'
O O 0.0492 0.0322 'International Tables Vol C Tables 4.2.6.8 and 6.1.1.4'
S S 0.3331 0.5567 'International Tables Vol C Tables 4.2.6.8 and 6.1.1.4'
Zn Zn -1.5491 0.6778 'International Tables Vol C Tables 4.2.6.8 and 6.1.1.4'
F F 0.0727 0.0534 'International Tables Vol C Tables 4.2.6.8 and 6.1.1.4'

loop_
_geom_angle_atom_site_label_1
_geom_angle_atom_site_label_2
_geom_angle_atom_site_label_3
_geom_angle
_geom_angle_site_symmetry_1
_geom_angle_site_symmetry_3
O4 Zn1 N4 100.05(16) . .
O4 Zn1 N4 100.05(16) . 2_656
N4 Zn1 N4 159.9(3) . 2_656
O4 Zn1 S1 98.34(6) . 2_656
N4 Zn1 S1 92.85(12) . 2_656
N4 Zn1 S1 84.24(12) 2_656 2_656
O4 Zn1 S1 98.34(6) . .
N4 Zn1 S1 84.24(12) . .
N4 Zn1 S1 92.85(12) 2_656 .
S1 Zn1 S1 163.32(12) 2_656 .
C1 S1 Zn1 91.56(19) . .
C2 N1 C1 124.4(5) . .
C2 N1 H1 117.8 . .
C1 N1 H1 117.8 . .
Zn1 O4 H4 109.5 . .
C2 N2 C3 111.0(5) . .
N2 C2 N1 126.7(5) . .
N2 C2 H2 116.7 . .
N1 C2 H2 116.7 . .
N1 C1 C4 110.3(5) . .
N1 C1 S1 126.1(4) . .
C4 C1 S1 123.5(4) . .
C5 N4 C4 104.9(4) . .
C5 N4 Zn1 141.7(4) . .
C4 N4 Zn1 112.5(3) . .
N2 C3 N3 129.4(5) . .
N2 C3 C4 125.3(5) . .
N3 C3 C4 105.3(5) . .
C5 N3 C3 107.2(4) . .
C5 N3 H3 126.4 . .
C3 N3 H3 126.4 . .
N4 C4 C3 110.7(4) . .
N4 C4 C1 127.0(5) . .
C3 C4 C1 122.2(5) . .
N4 C5 N3 112.0(4) . .
N4 C5 H5 124.0 . .
N3 C5 H5 124.0 . .
F1 C6 F2 111.2(19) . .
F1 C6 F3 101.0(16) . .
F2 C6 F3 95.5(15) . .
F1 C6 S2 121.2(13) . .
F2 C6 S2 113.0(12) . .
F3 C6 S2 111.1(14) . .
F1 C6 S2' 115.0(12) . .
F2 C6 S2' 129.9(13) . .
F3 C6 S2' 94.0(13) . .
S2 C6 S2' 21.5(3) . .
O3 S2 O2 118.5(12) . .
O3 S2 O1 109.9(9) . .
O2 S2 O1 112.7(8) . .
O3 S2 C6 107.3(12) . .
O2 S2 C6 104.8(7) . .
O1 S2 C6 102.2(8) . .
O2' S2' O3' 114(2) . .
O2' S2' O1' 118.2(17) . .
O3' S2' O1' 114(2) . .
O2' S2' C6 105.3(13) . .
O3' S2' C6 105(2) . .
O1' S2' C6 97.9(14) . .

loop_
_geom_bond_atom_site_label_1
_geom_bond_atom_site_label_2
_geom_bond_distance
_geom_bond_site_symmetry_2
Zn1 O4 1.988(8) .
Zn1 N4 2.079(4) .
Zn1 N4 2.079(4) 2_656
Zn1 S1 2.5879(15) 2_656
Zn1 S1 2.5879(15) .
S1 C1 1.662(6) .
N1 C2 1.334(8) .
N1 C1 1.373(7) .
N1 H1 0.8600 .
O4 H4 0.8200 .
N2 C2 1.318(7) .
N2 C3 1.359(7) .
C2 H2 0.9300 .
C1 C4 1.401(8) .
N4 C5 1.312(7) .
N4 C4 1.360(7) .
C3 N3 1.362(7) .
C3 C4 1.364(8) .
N3 C5 1.346(7) .
N3 H3 0.8600 .
C5 H5 0.9300 .
C6 F1 1.213(16) .
C6 F2 1.234(17) .
C6 F3 1.382(19) .
C6 S2 1.725(19) .
C6 S2' 1.81(2) .
S2 O3 1.39(2) .
S2 O2 1.396(10) .
S2 O1 1.434(10) .
S2' O2' 1.415(19) .
S2' O3' 1.44(3) .
S2' O1' 1.462(19) .

loop_
_geom_hbond_atom_site_label_D
_geom_hbond_atom_site_label_H
_geom_hbond_atom_site_label_A
_geom_hbond_distance_DH
_geom_hbond_distance_HA
_geom_hbond_distance_DA
_geom_hbond_angle_DHA
_geom_hbond_site_symmetry_A
N3 H3 N2 0.86 2.18 2.996(7) 157.8 2_556
O4 H4 O1 0.82 1.82 2.622(8) 166.3 4_566
N1 H1 O2 0.86 1.89 2.736(10) 168.2 .

loop_
_geom_torsion_atom_site_label_1
_geom_torsion_atom_site_label_2
_geom_torsion_atom_site_label_3
_geom_torsion_atom_site_label_4
_geom_torsion
_geom_torsion_site_symmetry_1
O4 Zn1 S1 C1 91.6(2) .
N4 Zn1 S1 C1 -7.8(3) .
N4 Zn1 S1 C1 -167.8(3) 2_656
S1 Zn1 S1 C1 -88.4(2) 2_656
C3 N2 C2 N1 -2.1(10) .
C1 N1 C2 N2 2.6(11) .
C2 N1 C1 C4 -1.7(9) .
C2 N1 C1 S1 178.4(6) .
Zn1 S1 C1 N1 -173.4(6) .
Zn1 S1 C1 C4 6.6(6) .
O4 Zn1 N4 C5 78.5(8) .
N4 Zn1 N4 C5 -101.5(8) 2_656
S1 Zn1 N4 C5 -20.5(8) 2_656
S1 Zn1 N4 C5 176.0(8) .
O4 Zn1 N4 C4 -88.3(4) .
N4 Zn1 N4 C4 91.7(4) 2_656
S1 Zn1 N4 C4 172.7(4) 2_656
S1 Zn1 N4 C4 9.1(4) .
C2 N2 C3 N3 -179.6(7) .
C2 N2 C3 C4 1.0(9) .
N2 C3 N3 C5 -179.6(7) .
C4 C3 N3 C5 -0.1(7) .
C5 N4 C4 C3 -1.0(7) .
Zn1 N4 C4 C3 170.6(4) .
C5 N4 C4 C1 179.7(7) .
Zn1 N4 C4 C1 -8.7(9) .
N2 C3 C4 N4 -179.8(6) .
N3 C3 C4 N4 0.7(7) .
N2 C3 C4 C1 -0.5(10) .
N3 C3 C4 C1 180.0(6) .
N1 C1 C4 N4 179.9(6) .
S1 C1 C4 N4 -0.2(10) .
N1 C1 C4 C3 0.7(9) .
S1 C1 C4 C3 -179.4(5) .
C4 N4 C5 N3 1.0(8) .
Zn1 N4 C5 N3 -166.5(5) .
C3 N3 C5 N4 -0.6(8) .
F1 C6 S2 O3 165.5(19) .
F2 C6 S2 O3 -59(2) .
F3 C6 S2 O3 47.2(16) .
S2' C6 S2 O3 86.5(12) .
F1 C6 S2 O2 39(2) .
F2 C6 S2 O2 174.5(17) .
F3 C6 S2 O2 -79.5(14) .
S2' C6 S2 O2 -40.2(10) .
F1 C6 S2 O1 -79.0(19) .
F2 C6 S2 O1 56.8(17) .
F3 C6 S2 O1 162.7(11) .
S2' C6 S2 O1 -158.0(9) .
F1 C6 S2' O2' 78.9(19) .
F2 C6 S2' O2' -126(2) .
F3 C6 S2' O2' -25.2(13) .
S2 C6 S2' O2' -168.9(12) .
F1 C6 S2' O3' -161(3) .
F2 C6 S2' O3' -5(3) .
F3 C6 S2' O3' 95(2) .
S2 C6 S2' O3' -49(2) .
F1 C6 S2' O1' -43(2) .
F2 C6 S2' O1' 112(2) .
F3 C6 S2' O1' -147.4(16) .
S2 C6 S2' O1' 68.9(14) .
